data_2018580
loop_
_publ_author_name
'Hopf, Henning'
'Jones, Peter G.'
'Goclik, Eva'
'Aust, Pauline'
'R\"odiger, Johanna'

_publ_section_title
;
 A new polymorph of physcion
;
_journal_coeditor_code MX3079
_journal_issue 8
_journal_name_full 'Acta Crystallographica Section C'
_journal_page_first o317
_journal_page_last o319
_journal_paper_doi 10.1107/S010827011203020X
_journal_volume 68
_journal_year 2012
_chemical_formula_iupac 'C16 H12 O5'
_chemical_formula_moiety 'C16 H12 O5'
_chemical_formula_sum 'C16 H12 O5'
_chemical_formula_weight 284.26
_chemical_name_common physcion
_chemical_name_systematic
;
7-methoxy-2-methyl-4,5-dihydroxyanthracene-9,10-dione
;
_space_group_IT_number 14
_symmetry_cell_setting monoclinic
_symmetry_space_group_name_Hall '-P 2ybc'
_symmetry_space_group_name_H-M 'P 1 21/c 1'
_atom_sites_solution_hydrogens geom
_atom_sites_solution_primary direct
_atom_sites_solution_secondary difmap
_audit_creation_method SHELXL-97
_cell_angle_alpha 90.00
_cell_angle_beta 95.370(4)
_cell_angle_gamma 90.00
_cell_formula_units_Z 4
_cell_length_a 6.1986(3)
_cell_length_b 24.5470(12)
_cell_length_c 8.1004(4)
_cell_measurement_reflns_used 17945
_cell_measurement_temperature 130(2)
_cell_measurement_theta_max 75.6800
_cell_measurement_theta_min 3.5982
_cell_volume 1227.12(10)
_computing_cell_refinement
;
CrysAlis PRO (Agilent, 2012)
;
_computing_data_collection
;
CrysAlis PRO (Agilent, 2012)
;
_computing_data_reduction
;
CrysAlis PRO (Agilent, 2012)
;
_computing_molecular_graphics 'XP (Siemens, 1994)'
_computing_publication_material 'SHELXL97 (Sheldrick, 2008)'
_computing_structure_refinement 'SHELXL97 (Sheldrick, 2008)'
_computing_structure_solution 'SHELXS97 (Sheldrick, 2008)'
_diffrn_ambient_temperature 130(2)
_diffrn_detector_area_resol_mean 10.3543
_diffrn_measured_fraction_theta_full 0.998
_diffrn_measured_fraction_theta_max 0.996
_diffrn_measurement_device_type 'Agilent Technologies Xcalibur (Atlas, Nova)'
_diffrn_measurement_method ' \w scan'
_diffrn_radiation_monochromator mirror
_diffrn_radiation_source 'Nova (Cu) X-ray Source'
_diffrn_radiation_type CuK\a
_diffrn_radiation_wavelength 1.54184
_diffrn_reflns_av_R_equivalents 0.0356
_diffrn_reflns_av_sigmaI/netI 0.0103
_diffrn_reflns_limit_h_max 7
_diffrn_reflns_limit_h_min -7
_diffrn_reflns_limit_k_max 30
_diffrn_reflns_limit_k_min -30
_diffrn_reflns_limit_l_max 10
_diffrn_reflns_limit_l_min -10
_diffrn_reflns_number 43156
_diffrn_reflns_theta_full 75.00
_diffrn_reflns_theta_max 75.87
_diffrn_reflns_theta_min 3.60
_exptl_absorpt_coefficient_mu 0.967
_exptl_absorpt_correction_T_max 1.00000
_exptl_absorpt_correction_T_min 0.64608
_exptl_absorpt_correction_type multi-scan
_exptl_absorpt_process_details '(CrysAlis PRO; Agilent, 2012)'
_exptl_crystal_colour orange
_exptl_crystal_density_diffrn 1.539
_exptl_crystal_density_method 'not measured'
_exptl_crystal_description plate
_exptl_crystal_F_000 592
_exptl_crystal_size_max 0.25
_exptl_crystal_size_mid 0.10
_exptl_crystal_size_min 0.04
_refine_diff_density_max 0.311
_refine_diff_density_min -0.246
_refine_ls_extinction_method none
_refine_ls_goodness_of_fit_ref 1.052
_refine_ls_hydrogen_treatment mixed
_refine_ls_matrix_type full
_refine_ls_number_parameters 200
_refine_ls_number_reflns 2553
_refine_ls_number_restraints 0
_refine_ls_restrained_S_all 1.052
_refine_ls_R_factor_all 0.0468
_refine_ls_R_factor_gt 0.0432
_refine_ls_shift/su_max 0.001
_refine_ls_shift/su_mean 0.000
_refine_ls_structure_factor_coef Fsqd
_refine_ls_weighting_details 'calc w=1/[\s^2^(Fo^2^)+(0.0676P)^2^+0.6508P] where P=(Fo^2^+2Fc^2^)/3'
_refine_ls_weighting_scheme calc
_refine_ls_wR_factor_gt 0.1219
_refine_ls_wR_factor_ref 0.1256
_reflns_number_gt 2314
_reflns_number_total 2553
_reflns_threshold_expression I>2\s(I)
_cod_data_source_file mx3079.cif
_cod_data_source_block I
_cod_original_sg_symbol_H-M 'P 21/c'
_cod_database_code 2018580
_cod_database_fobs_code 2018580

loop_
_symmetry_equiv_pos_as_xyz
'x, y, z'
'-x, y+1/2, -z+1/2'
'-x, -y, -z'
'x, -y-1/2, z-1/2'

loop_
_atom_site_type_symbol
_atom_site_label
_atom_site_fract_x
_atom_site_fract_y
_atom_site_fract_z
_atom_site_U_iso_or_equiv
_atom_site_adp_type
_atom_site_calc_flag
_atom_site_refinement_flags
_atom_site_occupancy
_atom_site_symmetry_multiplicity
C C1 0.2545(2) 0.45799(6) 0.34025(17) 0.0214(3) Uani d . 1 1
H H1 0.1301 0.4629 0.3988 0.026 Uiso calc R 1 1
C C2 0.3121(2) 0.40551(6) 0.29103(17) 0.0216(3) Uani d . 1 1
C C3 0.4950(2) 0.39912(6) 0.20716(17) 0.0221(3) Uani d . 1 1
H H3 0.5351 0.3637 0.1743 0.027 Uiso calc R 1 1
C C4 0.6220(2) 0.44367(6) 0.16971(16) 0.0202(3) Uani d . 1 1
C C4A 0.5647(2) 0.49666(5) 0.21771(16) 0.0187(3) Uani d . 1 1
C C5 0.7359(2) 0.64581(6) 0.17976(17) 0.0210(3) Uani d . 1 1
C C6 0.6626(2) 0.69719(6) 0.22145(18) 0.0229(3) Uani d . 1 1
H H6 0.7374 0.7288 0.1903 0.028 Uiso calc R 1 1
C C7 0.4803(2) 0.70252(6) 0.30861(17) 0.0226(3) Uani d . 1 1
C C8 0.3673(2) 0.65641(6) 0.35343(17) 0.0219(3) Uani d . 1 1
H H8 0.2429 0.6600 0.4127 0.026 Uiso calc R 1 1
C C8A 0.4392(2) 0.60543(6) 0.31022(16) 0.0197(3) Uani d . 1 1
C C9 0.3110(2) 0.55739(6) 0.35761(17) 0.0213(3) Uani d . 1 1
C C9A 0.3783(2) 0.50264(6) 0.30392(16) 0.0194(3) Uani d . 1 1
C C10 0.6933(2) 0.54407(5) 0.17714(16) 0.0189(3) Uani d . 1 1
C C10A 0.6236(2) 0.59851(5) 0.22387(16) 0.0188(3) Uani d . 1 1
C C11 0.1749(2) 0.35733(6) 0.32927(19) 0.0264(3) Uani d . 1 1
H H11A 0.2113 0.3262 0.2615 0.040 Uiso calc R 1 1
H H11B 0.0214 0.3665 0.3043 0.040 Uiso calc R 1 1
H H11C 0.2026 0.3480 0.4469 0.040 Uiso calc R 1 1
C C12 0.2300(3) 0.76133(6) 0.4271(2) 0.0298(3) Uani d . 1 1
H H12A 0.1050 0.7468 0.3581 0.045 Uiso calc R 1 1
H H12B 0.2073 0.8002 0.4477 0.045 Uiso calc R 1 1
H H12C 0.2467 0.7417 0.5329 0.045 Uiso calc R 1 1
O O1 0.79500(17) 0.43385(4) 0.08503(13) 0.0252(3) Uani d . 1 1
H H01 0.856(4) 0.4649(10) 0.074(3) 0.061(7) Uiso d . 1 1
O O2 0.91320(17) 0.64404(4) 0.09580(13) 0.0256(3) Uani d . 1 1
H H02 0.938(4) 0.6089(10) 0.076(3) 0.054(6) Uiso d . 1 1
O O3 0.42231(18) 0.75449(4) 0.34290(14) 0.0281(3) Uani d . 1 1
O O4 0.15523(18) 0.56347(4) 0.43754(14) 0.0307(3) Uani d . 1 1
O O5 0.85900(15) 0.53826(4) 0.10111(12) 0.0235(2) Uani d . 1 1

loop_
_atom_site_aniso_label
_atom_site_aniso_U_11
_atom_site_aniso_U_22
_atom_site_aniso_U_33
_atom_site_aniso_U_12
_atom_site_aniso_U_13
_atom_site_aniso_U_23
C1 0.0201(7) 0.0264(7) 0.0182(6) -0.0014(5) 0.0043(5) 0.0005(5)
C2 0.0219(7) 0.0231(7) 0.0193(7) -0.0020(5) -0.0005(5) 0.0019(5)
C3 0.0224(7) 0.0215(7) 0.0223(7) 0.0011(5) 0.0013(5) -0.0007(5)
C4 0.0183(7) 0.0252(7) 0.0172(6) 0.0022(5) 0.0021(5) 0.0005(5)
C4A 0.0170(6) 0.0225(7) 0.0165(6) 0.0001(5) 0.0014(5) 0.0007(5)
C5 0.0175(6) 0.0272(7) 0.0180(6) -0.0021(5) 0.0008(5) 0.0011(5)
C6 0.0236(7) 0.0225(7) 0.0227(7) -0.0029(5) 0.0019(6) 0.0012(5)
C7 0.0245(7) 0.0220(7) 0.0207(7) 0.0021(5) -0.0013(5) -0.0009(5)
C8 0.0205(7) 0.0265(7) 0.0192(7) 0.0005(5) 0.0041(5) -0.0009(5)
C8A 0.0181(7) 0.0241(7) 0.0171(6) -0.0009(5) 0.0016(5) -0.0002(5)
C9 0.0197(7) 0.0255(7) 0.0193(6) -0.0007(5) 0.0047(5) -0.0004(5)
C9A 0.0185(7) 0.0227(7) 0.0173(6) 0.0000(5) 0.0023(5) 0.0001(5)
C10 0.0166(6) 0.0247(7) 0.0153(6) 0.0002(5) 0.0009(5) 0.0006(5)
C10A 0.0182(6) 0.0220(7) 0.0159(6) -0.0007(5) 0.0008(5) 0.0003(5)
C11 0.0273(8) 0.0235(7) 0.0285(8) -0.0038(6) 0.0039(6) 0.0016(6)
C12 0.0281(8) 0.0274(7) 0.0346(8) 0.0029(6) 0.0062(6) -0.0035(6)
O1 0.0213(5) 0.0240(5) 0.0317(6) 0.0017(4) 0.0099(4) -0.0017(4)
O2 0.0219(5) 0.0261(6) 0.0303(6) -0.0032(4) 0.0100(4) 0.0008(4)
O3 0.0307(6) 0.0217(5) 0.0326(6) 0.0013(4) 0.0072(5) -0.0021(4)
O4 0.0287(6) 0.0275(5) 0.0389(6) -0.0025(4) 0.0186(5) -0.0041(4)
O5 0.0191(5) 0.0267(5) 0.0256(5) 0.0000(4) 0.0081(4) -0.0002(4)

loop_
_atom_type_symbol
_atom_type_description
_atom_type_scat_dispersion_real
_atom_type_scat_dispersion_imag
_atom_type_scat_source
C C 0.0181 0.0091 'International Tables Vol C Tables 4.2.6.8 and 6.1.1.4'
H H 0.0000 0.0000 'International Tables Vol C Tables 4.2.6.8 and 6.1.1.4'
O O 0.0492 0.0322 'International Tables Vol C Tables 4.2.6.8 and 6.1.1.4'

loop_
_geom_angle_atom_site_label_1
_geom_angle_atom_site_label_2
_geom_angle_atom_site_label_3
_geom_angle
C9A C1 C2 120.33(13)
C3 C2 C1 118.99(12)
C3 C2 C11 121.09(13)
C1 C2 C11 119.92(13)
C2 C3 C4 121.47(13)
O1 C4 C3 117.51(12)
O1 C4 C4A 122.51(12)
C3 C4 C4A 119.97(13)
C4 C4A C9A 118.05(12)
C4 C4A C10 120.91(12)
C9A C4A C10 121.03(12)
O2 C5 C6 116.87(12)
O2 C5 C10A 123.00(12)
C6 C5 C10A 120.13(13)
C5 C6 C7 120.41(13)
O3 C7 C6 115.69(12)
O3 C7 C8 123.93(13)
C6 C7 C8 120.37(13)
C8A C8 C7 119.07(13)
C8 C8A C10A 122.09(12)
C8 C8A C9 117.23(12)
C10A C8A C9 120.68(12)
O4 C9 C9A 121.59(12)
O4 C9 C8A 120.43(12)
C9A C9 C8A 117.98(12)
C1 C9A C4A 121.18(13)
C1 C9A C9 118.54(12)
C4A C9A C9 120.28(12)
O5 C10 C10A 120.37(12)
O5 C10 C4A 120.49(12)
C10A C10 C4A 119.13(12)
C8A C10A C5 117.92(12)
C8A C10A C10 120.81(12)
C5 C10A C10 121.24(12)
C7 O3 C12 116.94(11)
C9A C1 H1 119.8
C2 C1 H1 119.8
C2 C3 H3 119.3
C4 C3 H3 119.3
C5 C6 H6 119.8
C7 C6 H6 119.8
C8A C8 H8 120.5
C7 C8 H8 120.5
C2 C11 H11A 109.5
C2 C11 H11B 109.5
H11A C11 H11B 109.5
C2 C11 H11C 109.5
H11A C11 H11C 109.5
H11B C11 H11C 109.5
O3 C12 H12A 109.5
O3 C12 H12B 109.5
H12A C12 H12B 109.5
O3 C12 H12C 109.5
H12A C12 H12C 109.5
H12B C12 H12C 109.5
C4 O1 H01 106.1(16)
C5 O2 H02 106.4(14)

loop_
_geom_bond_atom_site_label_1
_geom_bond_atom_site_label_2
_geom_bond_distance
_geom_bond_publ_flag
C1 C9A 1.3852(19) ?
C1 C2 1.4046(19) ?
C2 C3 1.3843(19) ?
C2 C11 1.5055(19) ?
C3 C4 1.3974(19) ?
C4 O1 1.3475(16) ?
C4 C4A 1.4124(19) ?
C4A C9A 1.4127(18) y
C4A C10 1.4652(18) y
C5 O2 1.3464(17) ?
C5 C6 1.3927(19) ?
C5 C10A 1.4166(18) ?
C6 C7 1.394(2) ?
C7 O3 1.3609(16) ?
C7 C8 1.397(2) ?
C8 C8A 1.3844(19) ?
C8A C10A 1.4048(18) y
C8A C9 1.4921(19) y
C9 O4 1.2211(17) y
C9 C9A 1.4843(19) y
C10 O5 1.2542(16) y
C10 C10A 1.4651(18) y
C12 O3 1.4374(18) ?
C1 H1 0.9500 ?
C3 H3 0.9500 ?
C6 H6 0.9500 ?
C8 H8 0.9500 ?
C11 H11A 0.9800 ?
C11 H11B 0.9800 ?
C11 H11C 0.9800 ?
C12 H12A 0.9800 ?
C12 H12B 0.9800 ?
C12 H12C 0.9800 ?
O1 H01 0.86(2) ?
O2 H02 0.89(3) ?

loop_
_geom_hbond_atom_site_label_D
_geom_hbond_atom_site_label_H
_geom_hbond_atom_site_label_A
_geom_hbond_site_symmetry_A
_geom_hbond_distance_DH
_geom_hbond_distance_HA
_geom_hbond_distance_DA
_geom_hbond_angle_DHA
O1 H01 O5 . 0.86(2) 1.81(2) 2.5947(14) 150(2)
O2 H02 O5 . 0.89(3) 1.82(3) 2.6192(14) 148(2)
O1 H01 O5 3_765 0.86(2) 2.36(2) 2.8191(15) 113.4(19)
O2 H02 O1 3_765 0.89(3) 2.44(2) 3.0934(15) 130.3(18)
C12 H12B O2 4_476 0.98 2.65 3.4091(18) 134.0
C12 H12C O3 4_576 0.98 2.64 3.4878(19) 144.5
C1 H1 O4 3_566 0.95 2.40 3.2900(17) 156.6

loop_
_geom_torsion_atom_site_label_1
_geom_torsion_atom_site_label_2
_geom_torsion_atom_site_label_3
_geom_torsion_atom_site_label_4
_geom_torsion
C9A C1 C2 C3 0.6(2)
C9A C1 C2 C11 -179.24(12)
C1 C2 C3 C4 -0.4(2)
C11 C2 C3 C4 179.35(13)
C2 C3 C4 O1 -178.79(12)
C2 C3 C4 C4A 0.0(2)
O1 C4 C4A C9A 179.03(12)
C3 C4 C4A C9A 0.3(2)
O1 C4 C4A C10 -0.1(2)
C3 C4 C4A C10 -178.89(12)
O2 C5 C6 C7 -179.89(12)
C10A C5 C6 C7 0.8(2)
C5 C6 C7 O3 -179.93(12)
C5 C6 C7 C8 -0.8(2)
O3 C7 C8 C8A 179.15(12)
C6 C7 C8 C8A 0.1(2)
C7 C8 C8A C10A 0.6(2)
C7 C8 C8A C9 -178.78(12)
C8 C8A C9 O4 -3.1(2)
C10A C8A C9 O4 177.51(13)
C8 C8A C9 C9A 176.57(12)
C10A C8A C9 C9A -2.80(19)
C2 C1 C9A C4A -0.3(2)
C2 C1 C9A C9 179.72(12)
C4 C4A C9A C1 -0.2(2)
C10 C4A C9A C1 179.01(12)
C4 C4A C9A C9 179.86(11)
C10 C4A C9A C9 -0.98(19)
O4 C9 C9A C1 2.7(2)
C8A C9 C9A C1 -176.96(12)
O4 C9 C9A C4A -177.28(13)
C8A C9 C9A C4A 3.03(19)
C4 C4A C10 O5 -1.14(19)
C9A C4A C10 O5 179.72(12)
C4 C4A C10 C10A 177.75(12)
C9A C4A C10 C10A -1.38(19)
C8 C8A C10A C5 -0.5(2)
C9 C8A C10A C5 178.83(12)
C8 C8A C10A C10 -178.84(12)
C9 C8A C10A C10 0.49(19)
O2 C5 C10A C8A -179.43(12)
C6 C5 C10A C8A -0.20(19)
O2 C5 C10A C10 -1.1(2)
C6 C5 C10A C10 178.12(12)
O5 C10 C10A C8A -179.48(12)
C4A C10 C10A C8A 1.63(19)
O5 C10 C10A C5 2.2(2)
C4A C10 C10A C5 -176.65(11)
C6 C7 O3 C12 177.68(12)
C8 C7 O3 C12 -1.4(2)

loop_
_cod_related_entry_id
_cod_related_entry_database
_cod_related_entry_code
1 ChemSpider 10193
